data_7715364
loop_
_publ_author_name
'Zgrabik, Joshua C.'
'Bhuniya, Balaka'
'Branstad Phillips, Thomas'
'Barroso, Jorge'
'Vlaisavljevich, Bess'
'Daly, Scott R.'

_publ_section_title
;
 Volatile lanthanide complexes with fluorinated heptadentate ligands.
;
_journal_issue 7
_journal_name_full 'Dalton transactions (Cambridge, England : 2003)'
_journal_page_first 2998
_journal_page_last 3009
_journal_paper_doi 10.1039/d3dt04198k
_journal_volume 53
_journal_year 2024
_chemical_formula_moiety 'C27 H14 F30 N4 O3 Yb'
_chemical_formula_sum 'C27 H14 F30 N4 O3 Yb'
_chemical_formula_weight 1185.46
_space_group_crystal_system triclinic
_space_group_IT_number 2
_space_group_name_Hall '-P 1'
_space_group_name_H-M_alt 'P -1'
_atom_sites_solution_hydrogens geom
_audit_creation_date 2023-06-12
_audit_creation_method
;
Olex2 1.5
(compiled 2023.03.06 svn.rbb2c1857 for OlexSys, GUI svn.r6748)
;
_audit_update_record
;
2023-12-12 deposited with the CCDC.	2024-01-12 downloaded from the CCDC.
;
_cell_angle_alpha 89.530(5)
_cell_angle_beta 86.742(5)
_cell_angle_gamma 86.666(5)
_cell_formula_units_Z 2
_cell_length_a 10.0912(10)
_cell_length_b 10.4385(10)
_cell_length_c 17.6508(18)
_cell_measurement_reflns_used 9924
_cell_measurement_temperature 150.15
_cell_measurement_theta_max 26.42
_cell_measurement_theta_min 2.312
_cell_volume 1853.1(3)
_computing_molecular_graphics 'Olex2 1.5 (Dolomanov et al., 2009)'
_computing_publication_material 'Olex2 1.5 (Dolomanov et al., 2009)'
_computing_structure_refinement 'XL  (Sheldrick, 2008)'
_computing_structure_solution 'SHELXT 2018/2 (Sheldrick, 2018)'
_diffrn_ambient_temperature 150.15
_diffrn_measured_fraction_theta_full 0.997
_diffrn_measured_fraction_theta_max 0.990
_diffrn_measurement_device_type 'Bruker Nonius Kappa Apex'
_diffrn_measurement_method 'CCD Phi and Omega Scans'
_diffrn_radiation_type MoK\a
_diffrn_radiation_wavelength 0.71073
_diffrn_reflns_av_R_equivalents 0.0247
_diffrn_reflns_av_unetI/netI 0.0166
_diffrn_reflns_Laue_measured_fraction_full 0.997
_diffrn_reflns_Laue_measured_fraction_max 0.990
_diffrn_reflns_limit_h_max 12
_diffrn_reflns_limit_h_min -12
_diffrn_reflns_limit_k_max 12
_diffrn_reflns_limit_k_min -13
_diffrn_reflns_limit_l_max 22
_diffrn_reflns_limit_l_min -22
_diffrn_reflns_number 56905
_diffrn_reflns_point_group_measured_fraction_full 0.997
_diffrn_reflns_point_group_measured_fraction_max 0.990
_diffrn_reflns_theta_full 25.242
_diffrn_reflns_theta_max 26.464
_diffrn_reflns_theta_min 2.025
_exptl_absorpt_coefficient_mu 2.713
_exptl_absorpt_correction_T_max 0.7454
_exptl_absorpt_correction_T_min 0.6760
_exptl_absorpt_correction_type multi-scan
_exptl_absorpt_process_details
;
SADABS-2016/2 (Bruker,2016/2) was used for absorption correction.
wR2(int) was 0.0574 before and 0.0397 after correction.
The Ratio of minimum to maximum transmission is 0.9069.
The \l/2 correction factor is Not present.
;
_exptl_crystal_colour yellow-orange
_exptl_crystal_density_diffrn 2.125
_exptl_crystal_description prism-like
_exptl_crystal_F_000 1136
_exptl_crystal_size_max 0.155
_exptl_crystal_size_mid 0.145
_exptl_crystal_size_min 0.08
_refine_diff_density_max 1.615
_refine_diff_density_min -0.725
_refine_diff_density_rms 0.111
_refine_ls_extinction_method none
_refine_ls_goodness_of_fit_ref 1.087
_refine_ls_hydrogen_treatment constr
_refine_ls_matrix_type full
_refine_ls_number_parameters 652
_refine_ls_number_reflns 7590
_refine_ls_number_restraints 317
_refine_ls_restrained_S_all 1.123
_refine_ls_R_factor_all 0.0298
_refine_ls_R_factor_gt 0.0292
_refine_ls_shift/su_max 0.001
_refine_ls_shift/su_mean 0.000
_refine_ls_structure_factor_coef Fsqd
_refine_ls_weighting_details 'w=1/[\s^2^(Fo^2^)+(0.0390P)^2^+4.5250P] where P=(Fo^2^+2Fc^2^)/3'
_refine_ls_weighting_scheme calc
_refine_ls_wR_factor_gt 0.0769
_refine_ls_wR_factor_ref 0.0776
_reflns_Friedel_coverage 0.000
_reflns_number_gt 7419
_reflns_number_total 7590
_reflns_threshold_expression 'I > 2\s(I)'
_cod_data_source_file d3dt04198k2.cif
_cod_data_source_block dal2127
_cod_database_code 7715364
_shelx_shelxl_version_number 2019/1
_shelx_space_group_comment
;
The symmetry employed for this shelxl refinement is uniquely defined
by the following loop, which should always be used as a source of
symmetry information in preference to the above space-group names.
They are only intended as comments.
;
_shelx_estimated_absorpt_t_max 0.812
_shelx_estimated_absorpt_t_min 0.678
_olex2_refinement_description
;
1. Fixed Uiso
 At 1.2 times of:
  All C(H) groups, All C(H,H) groups
2. Restrained distances
 C36-F31A = C36-F31B = C36-F32A = C36-F32B = C37-F33A = C37-F33B = C37-F34A =
 C37-F34B
 1.36522 with sigma of 0.02
 C38-F35A = C38-F36A = C38-F37A = C38-F35B = C38-F36B = C38-F37B
 1.33054 with sigma of 0.02
3. Uiso/Uaniso restraints and constraints
F31A \\sim F32A \\sim F33A \\sim F34A \\sim F35A \\sim F36A \\sim F37A \\sim
F31B \\sim F32B \\sim F33B \\sim F34B \\sim F35B \\sim F36B \\sim F37B \\sim
C36 \\sim C37 \\sim C38: within 2A with sigma of 0.02 and sigma for terminal
atoms of 0.04 within 2A
4. Rigid body (RIGU) restrains
 F31A, F32A, F33A, F34A, F35A, F36A, F37A, F31B, F32B, F33B, F34B, F35B, F36B,
 F37B, C36, C37, C38
 with sigma for 1-2 distances of 0.001 and sigma for 1-3 distances of 0.001
5. Others
 Sof(F31B)=Sof(F32B)=Sof(F33B)=Sof(F34B)=Sof(F35B)=Sof(F36B)=Sof(F37B)=1-FVAR(1)
 Sof(F31A)=Sof(F32A)=Sof(F33A)=Sof(F34A)=Sof(F35A)=Sof(F36A)=Sof(F37A)=FVAR(1)
6.a Ternary CH refined with riding coordinates:
 C22(H22)
6.b Secondary CH2 refined with riding coordinates:
 C11(H11A,H11B), C12(H12A,H12B), C21(H21A,H21B), C31(H31A,H31B), C32(H32A,H32B)
6.c Aromatic/amide H refined with riding coordinates:
 C14(H14), C24(H24), C34(H34)
;
_olex2_submission_special_instructions 'No special instructions were received'

loop_
_space_group_symop_operation_xyz
'x, y, z'
'-x, -y, -z'

loop_
_atom_site_label
_atom_site_type_symbol
_atom_site_fract_x
_atom_site_fract_y
_atom_site_fract_z
_atom_site_U_iso_or_equiv
_atom_site_adp_type
_atom_site_occupancy
_atom_site_site_symmetry_order
_atom_site_calc_flag
_atom_site_refinement_flags_posn
_atom_site_refinement_flags_adp
_atom_site_refinement_flags_occupancy
_atom_site_disorder_assembly
_atom_site_disorder_group
Yb1 Yb 0.47292(2) 0.40246(2) 0.24513(2) 0.02580(6) Uani 1 1 d . . . . .
F11 F 0.4271(3) 0.0011(2) 0.42919(16) 0.0515(6) Uani 1 1 d . . . . .
F12 F 0.2875(3) 0.0521(3) 0.34289(15) 0.0573(7) Uani 1 1 d . . . . .
F13 F 0.2901(3) 0.1446(3) 0.53214(15) 0.0565(7) Uani 1 1 d . . . . .
F14 F 0.1718(3) 0.0075(3) 0.47819(19) 0.0627(8) Uani 1 1 d . . . . .
F15 F 0.0329(3) 0.2213(4) 0.5121(3) 0.0902(12) Uani 1 1 d . . . . .
F16 F 0.1744(3) 0.3378(3) 0.45596(19) 0.0588(7) Uani 1 1 d . . . . .
F17 F 0.0693(4) 0.2118(3) 0.3914(2) 0.0823(11) Uani 1 1 d . . . . .
F18 F 0.8164(2) 0.4095(3) 0.44026(15) 0.0470(6) Uani 1 1 d . . . . .
F19 F 0.6568(2) 0.4645(2) 0.52205(13) 0.0445(5) Uani 1 1 d . . . . .
F20 F 0.7288(3) 0.2674(2) 0.51209(14) 0.0469(6) Uani 1 1 d . . . . .
F21 F 0.6587(3) -0.0112(2) 0.2281(2) 0.0705(10) Uani 1 1 d . . . . .
F22 F 0.8314(4) 0.0080(3) 0.14909(16) 0.0715(10) Uani 1 1 d . . . . .
F23 F 0.7870(4) 0.0916(3) 0.33919(17) 0.0722(9) Uani 1 1 d . . . . .
F24 F 0.9484(3) 0.1399(3) 0.2598(2) 0.0765(11) Uani 1 1 d . . . . .
F25 F 0.8422(3) -0.1642(3) 0.3005(2) 0.0666(8) Uani 1 1 d . . . . .
F26 F 1.0102(4) -0.1081(4) 0.2343(2) 0.0880(13) Uani 1 1 d . . . . .
F27 F 0.9934(4) -0.0676(3) 0.3524(2) 0.0803(10) Uani 1 1 d . . . . .
F28 F 0.7002(3) 0.4814(3) -0.01624(15) 0.0607(7) Uani 1 1 d . . . . .
F29 F 0.8667(4) 0.3487(3) -0.00176(19) 0.0780(10) Uani 1 1 d . . . . .
F30 F 0.8631(3) 0.5345(3) 0.04793(18) 0.0646(8) Uani 1 1 d . . . . .
F38 F -0.0209(3) 0.6172(3) 0.2083(2) 0.0759(10) Uani 1 1 d . . . . .
F39 F -0.0852(3) 0.4344(3) 0.2458(3) 0.0856(12) Uani 1 1 d . . . . .
F40 F 0.0028(3) 0.5573(3) 0.32204(19) 0.0677(9) Uani 1 1 d . . . . .
F31A F 0.2691(8) 0.2215(7) 0.0184(4) 0.0485(14) Uani 0.508(5) 1 d D U P A 1
F32A F 0.1126(6) 0.1437(6) 0.0931(4) 0.0545(12) Uani 0.508(5) 1 d D U P A 1
F33A F 0.2360(9) 0.0251(6) 0.1738(3) 0.0689(14) Uani 0.508(5) 1 d D U P A 1
F34A F 0.4280(8) 0.0469(7) 0.1182(4) 0.0649(13) Uani 0.508(5) 1 d D U P A 1
F35A F 0.3939(9) -0.1496(7) 0.0663(4) 0.0667(15) Uani 0.508(5) 1 d D U P A 1
F36A F 0.1834(8) -0.1111(6) 0.0976(4) 0.0793(15) Uani 0.508(5) 1 d D U P A 1
F37A F 0.2608(9) -0.0360(7) -0.0065(4) 0.0694(15) Uani 0.508(5) 1 d D U P A 1
F31B F 0.3240(8) 0.2126(9) 0.0194(4) 0.0526(15) Uani 0.492(5) 1 d D U P A 2
F32B F 0.1206(7) 0.1818(7) 0.0621(4) 0.0578(14) Uani 0.492(5) 1 d D U P A 2
F33B F 0.3276(8) 0.0329(5) 0.1799(3) 0.0581(13) Uani 0.492(5) 1 d D U P A 2
F34B F 0.4539(7) 0.0796(7) 0.0846(4) 0.0605(12) Uani 0.492(5) 1 d D U P A 2
F35B F 0.3305(11) -0.1693(7) 0.0743(5) 0.0788(17) Uani 0.492(5) 1 d D U P A 2
F36B F 0.1517(9) -0.0714(8) 0.0430(5) 0.0872(16) Uani 0.492(5) 1 d D U P A 2
F37B F 0.3307(10) -0.0323(7) -0.0151(4) 0.0700(15) Uani 0.492(5) 1 d D U P A 2
O1 O 0.3692(3) 0.2839(2) 0.32954(15) 0.0342(5) Uani 1 1 d . . . . .
O2 O 0.6227(3) 0.2430(2) 0.24053(15) 0.0369(6) Uani 1 1 d . . . . .
O3 O 0.3789(3) 0.3164(3) 0.15077(15) 0.0366(6) Uani 1 1 d . . . . .
N1 N 0.5779(3) 0.4426(3) 0.36111(18) 0.0310(6) Uani 1 1 d . . . . .
N2 N 0.6293(3) 0.4613(3) 0.14511(17) 0.0308(6) Uani 1 1 d . . . . .
N3 N 0.2553(3) 0.5099(3) 0.24462(17) 0.0301(6) Uani 1 1 d . . . . .
N4 N 0.4983(3) 0.6377(3) 0.25509(17) 0.0294(6) Uani 1 1 d . . . . .
C11 C 0.5418(4) 0.6684(3) 0.3316(2) 0.0329(7) Uani 1 1 d . . . . .
H11A H 0.463013 0.676684 0.367651 0.039 Uiso 1 1 calc R U . . .
H11B H 0.583377 0.752103 0.329357 0.039 Uiso 1 1 calc R U . . .
C12 C 0.6399(4) 0.5671(4) 0.3607(2) 0.0345(8) Uani 1 1 d . . . . .
H12A H 0.722403 0.562767 0.327405 0.041 Uiso 1 1 calc R U . . .
H12B H 0.663090 0.588710 0.412606 0.041 Uiso 1 1 calc R U . . .
C13 C 0.5986(3) 0.3549(3) 0.4129(2) 0.0305(7) Uani 1 1 d . . . . .
C14 C 0.5286(4) 0.2408(3) 0.4216(2) 0.0316(7) Uani 1 1 d . . . . .
H14 H 0.559062 0.177946 0.456817 0.038 Uiso 1 1 calc R U . . .
C15 C 0.4197(4) 0.2165(3) 0.3821(2) 0.0321(7) Uani 1 1 d . . . . .
C16 C 0.3439(4) 0.0971(4) 0.4036(2) 0.0387(8) Uani 1 1 d . . . . .
C17 C 0.2330(4) 0.1179(4) 0.4672(2) 0.0429(9) Uani 1 1 d . . . . .
C18 C 0.1252(4) 0.2240(5) 0.4564(3) 0.0505(11) Uani 1 1 d . . . . .
C19 C 0.7020(4) 0.3733(4) 0.4714(2) 0.0352(8) Uani 1 1 d . . . . .
C21 C 0.5984(4) 0.6769(3) 0.1953(2) 0.0380(8) Uani 1 1 d . . . . .
H21A H 0.688025 0.668443 0.215616 0.046 Uiso 1 1 calc R U . . .
H21B H 0.579604 0.768217 0.182098 0.046 Uiso 1 1 calc R U . . .
C22 C 0.5974(4) 0.5964(4) 0.1246(2) 0.0401(9) Uani 1 1 d . . . . .
H22 H 0.555230 0.625132 0.076929 0.048 Uiso 1 1 calc R U . . .
C23 C 0.7172(4) 0.3881(4) 0.1066(2) 0.0340(8) Uani 1 1 d . . . . .
C24 C 0.7562(4) 0.2595(4) 0.1270(2) 0.0372(8) Uani 1 1 d . . . . .
H24 H 0.819475 0.213227 0.094219 0.045 Uiso 1 1 calc R U . . .
C25 C 0.7085(4) 0.1995(3) 0.1901(2) 0.0329(7) Uani 1 1 d . . . . .
C26 C 0.7622(4) 0.0623(4) 0.2085(3) 0.0417(9) Uani 1 1 d . . . . .
C27 C 0.8533(4) 0.0576(4) 0.2754(3) 0.0420(9) Uani 1 1 d . . . . .
C28 C 0.9264(5) -0.0739(5) 0.2903(3) 0.0493(10) Uani 1 1 d . . . . .
C29 C 0.7889(5) 0.4374(4) 0.0339(3) 0.0467(10) Uani 1 1 d . . . . .
C31 C 0.3680(4) 0.7071(3) 0.2436(2) 0.0357(8) Uani 1 1 d . . . . .
H31A H 0.356442 0.717436 0.188527 0.043 Uiso 1 1 calc R U . . .
H31B H 0.367614 0.793816 0.265954 0.043 Uiso 1 1 calc R U . . .
C32 C 0.2528(4) 0.6373(4) 0.2793(2) 0.0363(8) Uani 1 1 d . . . . .
H32A H 0.261290 0.628951 0.334752 0.044 Uiso 1 1 calc R U . . .
H32B H 0.167785 0.685649 0.270311 0.044 Uiso 1 1 calc R U . . .
C33 C 0.1482(4) 0.4564(4) 0.2265(2) 0.0356(8) Uani 1 1 d . . . . .
C34 C 0.1466(4) 0.3438(4) 0.1813(2) 0.0391(8) Uani 1 1 d . . . . .
H34 H 0.064397 0.305575 0.176444 0.047 Uiso 1 1 calc R U . . .
C35 C 0.2583(4) 0.2887(4) 0.1446(2) 0.0358(8) Uani 1 1 d . . . . .
C36 C 0.2428(5) 0.1824(4) 0.0871(2) 0.0470(7) Uani 1 1 d D U . . .
C37 C 0.3116(6) 0.0551(5) 0.1067(3) 0.0560(7) Uani 1 1 d D U . . .
C38 C 0.2828(6) -0.0594(5) 0.0585(3) 0.0672(8) Uani 1 1 d D U . . .
C39 C 0.0112(4) 0.5162(5) 0.2511(3) 0.0540(12) Uani 1 1 d . . . . .

loop_
_atom_site_aniso_label
_atom_site_aniso_U_11
_atom_site_aniso_U_22
_atom_site_aniso_U_33
_atom_site_aniso_U_23
_atom_site_aniso_U_13
_atom_site_aniso_U_12
Yb1 0.02668(9) 0.01982(8) 0.03059(9) 0.00483(5) -0.00052(5) -0.00033(5)
F11 0.0549(15) 0.0322(12) 0.0674(17) 0.0164(11) -0.0077(13) -0.0020(11)
F12 0.086(2) 0.0429(14) 0.0466(14) 0.0054(11) -0.0169(14) -0.0261(14)
F13 0.0526(15) 0.078(2) 0.0391(13) 0.0133(13) -0.0061(11) -0.0087(14)
F14 0.0542(16) 0.0485(16) 0.087(2) 0.0299(14) -0.0013(14) -0.0199(13)
F15 0.0467(17) 0.100(3) 0.119(3) 0.042(2) 0.0272(18) 0.0022(17)
F16 0.0518(15) 0.0415(14) 0.082(2) 0.0006(13) 0.0055(14) -0.0047(12)
F17 0.076(2) 0.067(2) 0.109(3) 0.0026(19) -0.054(2) 0.0014(17)
F18 0.0276(11) 0.0590(15) 0.0545(14) 0.0091(12) -0.0048(10) -0.0015(10)
F19 0.0478(13) 0.0477(14) 0.0386(12) -0.0083(10) -0.0068(10) -0.0022(11)
F20 0.0483(14) 0.0445(14) 0.0490(14) 0.0131(11) -0.0187(11) 0.0004(11)
F21 0.0554(17) 0.0270(13) 0.134(3) 0.0083(15) -0.0381(18) -0.0099(11)
F22 0.113(3) 0.0494(16) 0.0484(15) -0.0134(12) -0.0147(16) 0.0395(17)
F23 0.097(2) 0.0665(19) 0.0487(16) -0.0049(14) -0.0080(16) 0.0354(18)
F24 0.071(2) 0.0509(17) 0.114(3) 0.0334(17) -0.0480(19) -0.0272(15)
F25 0.0623(18) 0.0341(14) 0.104(2) 0.0174(14) -0.0112(17) -0.0019(12)
F26 0.070(2) 0.089(3) 0.095(3) 0.031(2) 0.0259(19) 0.0450(19)
F27 0.087(2) 0.062(2) 0.095(2) 0.0229(18) -0.046(2) 0.0016(17)
F28 0.087(2) 0.0599(17) 0.0362(13) 0.0094(12) -0.0006(13) -0.0115(15)
F29 0.102(3) 0.0604(19) 0.0642(19) 0.0012(15) 0.0435(18) 0.0109(17)
F30 0.0602(18) 0.0652(19) 0.0683(18) 0.0056(15) 0.0170(14) -0.0238(14)
F38 0.0581(18) 0.0619(19) 0.108(3) -0.0211(18) -0.0356(18) 0.0246(15)
F39 0.0301(14) 0.073(2) 0.154(4) -0.051(2) 0.0064(17) -0.0100(13)
F40 0.0382(14) 0.083(2) 0.081(2) -0.0316(17) 0.0129(14) -0.0037(14)
F31A 0.071(3) 0.039(3) 0.0375(16) 0.0018(15) -0.018(2) -0.004(3)
F32A 0.0696(18) 0.039(3) 0.057(3) -0.008(2) -0.0124(17) -0.0089(15)
F33A 0.109(3) 0.047(2) 0.0495(18) 0.0034(16) 0.001(2) -0.003(2)
F34A 0.0892(19) 0.050(3) 0.056(3) 0.000(2) -0.0163(17) 0.0044(16)
F35A 0.103(3) 0.044(2) 0.053(3) -0.0007(19) -0.003(2) -0.002(2)
F36A 0.113(3) 0.053(3) 0.073(3) -0.012(2) 0.003(2) -0.014(2)
F37A 0.102(4) 0.052(3) 0.0551(17) -0.0061(15) -0.0115(19) -0.006(3)
F31B 0.074(3) 0.050(3) 0.0360(19) 0.0027(17) -0.017(2) -0.008(3)
F32B 0.0726(19) 0.048(3) 0.056(3) -0.007(2) -0.0216(19) -0.0057(17)
F33B 0.094(3) 0.038(2) 0.0415(15) 0.0001(13) -0.0123(16) 0.010(2)
F34B 0.0819(19) 0.048(3) 0.052(3) -0.003(2) -0.0094(17) 0.0036(16)
F35B 0.122(4) 0.0460(18) 0.070(3) -0.0050(17) -0.018(3) -0.001(2)
F36B 0.109(2) 0.063(3) 0.091(4) -0.013(3) -0.019(2) -0.0083(19)
F37B 0.110(4) 0.048(3) 0.0537(17) -0.0102(15) -0.015(2) -0.004(3)
O1 0.0319(13) 0.0332(13) 0.0379(13) 0.0141(11) -0.0041(10) -0.0052(10)
O2 0.0390(14) 0.0294(13) 0.0404(14) 0.0072(11) 0.0037(11) 0.0074(11)
O3 0.0357(14) 0.0353(14) 0.0388(14) -0.0050(11) 0.0005(11) -0.0041(11)
N1 0.0299(15) 0.0253(14) 0.0376(16) 0.0034(12) -0.0015(12) -0.0003(11)
N2 0.0344(15) 0.0236(14) 0.0338(15) 0.0053(11) 0.0008(12) -0.0007(11)
N3 0.0312(15) 0.0242(14) 0.0348(15) 0.0018(11) -0.0031(12) 0.0010(11)
N4 0.0288(14) 0.0232(14) 0.0359(15) 0.0041(11) -0.0020(12) -0.0001(11)
C11 0.0343(18) 0.0249(17) 0.0400(19) 0.0002(14) -0.0045(15) -0.0035(14)
C12 0.0282(17) 0.0308(18) 0.045(2) 0.0051(15) -0.0061(15) -0.0059(14)
C13 0.0271(16) 0.0305(17) 0.0333(17) 0.0017(14) -0.0015(13) 0.0043(13)
C14 0.0340(18) 0.0287(17) 0.0320(17) 0.0063(13) -0.0033(14) -0.0003(14)
C15 0.0321(18) 0.0293(17) 0.0345(18) 0.0062(14) -0.0002(14) -0.0018(14)
C16 0.046(2) 0.0303(18) 0.041(2) 0.0104(15) -0.0114(17) -0.0083(16)
C17 0.040(2) 0.043(2) 0.048(2) 0.0158(18) -0.0068(17) -0.0132(17)
C18 0.039(2) 0.051(3) 0.062(3) 0.012(2) -0.006(2) -0.0089(19)
C19 0.0315(18) 0.0357(19) 0.0386(19) 0.0039(15) -0.0064(15) 0.0003(15)
C21 0.044(2) 0.0232(17) 0.046(2) 0.0066(15) 0.0072(17) -0.0073(15)
C22 0.057(2) 0.0260(18) 0.0359(19) 0.0093(15) 0.0035(17) -0.0010(16)
C23 0.0355(19) 0.0346(19) 0.0325(18) -0.0014(14) -0.0019(14) -0.0067(15)
C24 0.038(2) 0.0331(19) 0.039(2) -0.0071(15) -0.0001(15) 0.0032(15)
C25 0.0325(18) 0.0260(17) 0.0407(19) -0.0024(14) -0.0097(15) 0.0008(14)
C26 0.047(2) 0.0251(18) 0.053(2) -0.0061(16) -0.0116(18) 0.0037(16)
C27 0.046(2) 0.0311(19) 0.049(2) 0.0051(17) -0.0097(18) -0.0001(16)
C28 0.044(2) 0.045(2) 0.059(3) 0.016(2) -0.005(2) 0.0049(19)
C29 0.059(3) 0.039(2) 0.041(2) -0.0016(17) 0.0114(19) -0.0025(19)
C31 0.0382(19) 0.0207(16) 0.048(2) 0.0005(14) -0.0088(16) 0.0033(14)
C32 0.0289(18) 0.0304(18) 0.049(2) -0.0075(16) -0.0064(15) 0.0050(14)
C33 0.0310(18) 0.0312(18) 0.045(2) -0.0006(15) -0.0038(15) -0.0008(14)
C34 0.0319(19) 0.0333(19) 0.053(2) -0.0026(17) -0.0080(16) -0.0036(15)
C35 0.044(2) 0.0262(17) 0.0377(19) 0.0022(14) -0.0056(16) -0.0030(15)
C36 0.0694(16) 0.0361(14) 0.0375(13) -0.0023(10) -0.0150(12) -0.0072(11)
C37 0.0850(16) 0.0414(13) 0.0417(12) 0.0013(9) -0.0107(12) 0.0019(11)
C38 0.102(2) 0.0455(14) 0.0544(14) -0.0056(10) -0.0102(14) -0.0037(13)
C39 0.030(2) 0.047(3) 0.086(4) -0.020(2) -0.010(2) 0.0026(18)

loop_
_atom_type_symbol
_atom_type_description
_atom_type_scat_dispersion_real
_atom_type_scat_dispersion_imag
_atom_type_scat_source
C C 0.0033 0.0016 'International Tables Vol C Tables 4.2.6.8 and 6.1.1.4'
H H 0.0000 0.0000 'International Tables Vol C Tables 4.2.6.8 and 6.1.1.4'
F F 0.0171 0.0103 'International Tables Vol C Tables 4.2.6.8 and 6.1.1.4'
N N 0.0061 0.0033 'International Tables Vol C Tables 4.2.6.8 and 6.1.1.4'
O O 0.0106 0.0060 'International Tables Vol C Tables 4.2.6.8 and 6.1.1.4'
Yb Yb -0.3850 5.5486 'International Tables Vol C Tables 4.2.6.8 and 6.1.1.4'

loop_
_geom_angle_atom_site_label_1
_geom_angle_atom_site_label_2
_geom_angle_atom_site_label_3
_geom_angle
_geom_angle_site_symmetry_1
_geom_angle_site_symmetry_3
_geom_angle_publ_flag
O1 Yb1 N1 76.02(10) . . ?
O1 Yb1 N2 159.75(10) . . ?
O1 Yb1 N3 81.08(10) . . ?
O1 Yb1 N4 125.56(10) . . ?
O1 Yb1 C15 18.79(9) . . ?
O1 Yb1 C22 173.88(10) . . ?
O1 Yb1 C25 99.13(10) . . ?
O1 Yb1 C35 79.64(10) . . ?
O2 Yb1 O1 84.45(10) . . ?
O2 Yb1 O3 88.86(10) . . ?
O2 Yb1 N1 81.08(10) . . ?
O2 Yb1 N2 75.93(10) . . ?
O2 Yb1 N3 157.89(11) . . ?
O2 Yb1 N4 130.27(10) . . ?
O2 Yb1 C15 70.47(10) . . ?
O2 Yb1 C22 101.67(10) . . ?
O2 Yb1 C25 16.47(10) . . ?
O2 Yb1 C35 99.71(10) . . ?
O3 Yb1 O1 92.75(10) . . ?
O3 Yb1 N1 165.53(10) . . ?
O3 Yb1 N2 82.04(10) . . ?
O3 Yb1 N3 75.30(10) . . ?
O3 Yb1 N4 122.87(10) . . ?
O3 Yb1 C15 104.47(10) . . ?
O3 Yb1 C22 87.20(11) . . ?
O3 Yb1 C25 80.80(10) . . ?
O3 Yb1 C35 17.99(10) . . ?
N1 Yb1 N4 71.55(10) . . ?
N1 Yb1 C15 62.39(10) . . ?
N1 Yb1 C22 104.94(11) . . ?
N1 Yb1 C25 91.85(10) . . ?
N1 Yb1 C35 155.47(10) . . ?
N2 Yb1 N1 105.32(10) . . ?
N2 Yb1 N3 116.00(10) . . ?
N2 Yb1 N4 72.59(10) . . ?
N2 Yb1 C15 145.53(10) . . ?
N2 Yb1 C22 26.17(10) . . ?
N2 Yb1 C25 60.78(10) . . ?
N2 Yb1 C35 98.57(10) . . ?
N3 Yb1 N1 111.20(10) . . ?
N3 Yb1 N4 71.82(10) . . ?
N3 Yb1 C15 98.27(10) . . ?
N3 Yb1 C22 93.00(11) . . ?
N3 Yb1 C25 156.07(10) . . ?
N3 Yb1 C35 61.32(10) . . ?
N4 Yb1 C15 125.30(10) . . ?
N4 Yb1 C22 50.26(10) . . ?
N4 Yb1 C25 124.03(10) . . ?
N4 Yb1 C35 122.11(10) . . ?
C15 Yb1 C22 165.48(11) . . ?
C15 Yb1 C25 86.48(10) . . ?
C15 Yb1 C35 94.52(10) . . ?
C22 Yb1 C25 86.90(10) . . ?
C35 Yb1 C22 98.93(11) . . ?
C35 Yb1 C25 95.02(10) . . ?
C15 O1 Yb1 127.5(2) . . ?
C25 O2 Yb1 134.5(2) . . ?
C35 O3 Yb1 130.1(2) . . ?
C12 N1 Yb1 112.9(2) . . ?
C13 N1 Yb1 123.3(2) . . ?
C13 N1 C12 122.8(3) . . ?
C22 N2 Yb1 108.0(2) . . ?
C23 N2 Yb1 128.6(2) . . ?
C23 N2 C22 122.8(3) . . ?
C32 N3 Yb1 111.6(2) . . ?
C33 N3 Yb1 124.8(2) . . ?
C33 N3 C32 122.9(3) . . ?
C11 N4 Yb1 109.8(2) . . ?
C11 N4 C21 110.2(3) . . ?
C11 N4 C31 109.1(3) . . ?
C21 N4 Yb1 108.9(2) . . ?
C31 N4 Yb1 109.1(2) . . ?
C31 N4 C21 109.7(3) . . ?
N4 C11 H11A 109.1 . . ?
N4 C11 H11B 109.1 . . ?
N4 C11 C12 112.4(3) . . ?
H11A C11 H11B 107.9 . . ?
C12 C11 H11A 109.1 . . ?
C12 C11 H11B 109.1 . . ?
N1 C12 C11 108.3(3) . . ?
N1 C12 H12A 110.0 . . ?
N1 C12 H12B 110.0 . . ?
C11 C12 H12A 110.0 . . ?
C11 C12 H12B 110.0 . . ?
H12A C12 H12B 108.4 . . ?
N1 C13 C14 124.9(3) . . ?
N1 C13 C19 119.8(3) . . ?
C14 C13 C19 115.3(3) . . ?
C13 C14 H14 118.2 . . ?
C15 C14 C13 123.7(3) . . ?
C15 C14 H14 118.2 . . ?
O1 C15 Yb1 33.66(16) . . ?
O1 C15 C14 127.7(3) . . ?
O1 C15 C16 114.0(3) . . ?
C14 C15 Yb1 98.0(2) . . ?
C14 C15 C16 118.3(3) . . ?
C16 C15 Yb1 140.9(2) . . ?
F11 C16 C15 111.2(3) . . ?
F11 C16 C17 105.3(3) . . ?
F12 C16 F11 107.2(3) . . ?
F12 C16 C15 110.5(3) . . ?
F12 C16 C17 107.4(3) . . ?
C15 C16 C17 114.9(3) . . ?
F13 C17 C16 108.5(3) . . ?
F13 C17 C18 106.5(4) . . ?
F14 C17 F13 107.5(3) . . ?
F14 C17 C16 108.6(4) . . ?
F14 C17 C18 107.3(3) . . ?
C18 C17 C16 118.1(3) . . ?
F15 C18 F17 108.9(4) . . ?
F15 C18 C17 110.3(4) . . ?
F16 C18 F15 107.9(4) . . ?
F16 C18 F17 107.0(4) . . ?
F16 C18 C17 111.3(4) . . ?
F17 C18 C17 111.3(4) . . ?
F18 C19 F19 107.3(3) . . ?
F18 C19 F20 107.2(3) . . ?
F18 C19 C13 112.8(3) . . ?
F19 C19 C13 110.3(3) . . ?
F20 C19 F19 105.9(3) . . ?
F20 C19 C13 113.0(3) . . ?
N4 C21 H21A 109.2 . . ?
N4 C21 H21B 109.2 . . ?
N4 C21 C22 112.0(3) . . ?
H21A C21 H21B 107.9 . . ?
C22 C21 H21A 109.2 . . ?
C22 C21 H21B 109.2 . . ?
Yb1 C22 H22 124.6 . . ?
N2 C22 Yb1 45.84(16) . . ?
N2 C22 C21 108.4(3) . . ?
N2 C22 H22 124.6 . . ?
C21 C22 Yb1 80.6(2) . . ?
C21 C22 H22 124.6 . . ?
N2 C23 C24 124.5(3) . . ?
N2 C23 C29 120.9(3) . . ?
C24 C23 C29 114.5(3) . . ?
C23 C24 H24 118.0 . . ?
C25 C24 C23 123.9(3) . . ?
C25 C24 H24 118.0 . . ?
O2 C25 Yb1 29.05(16) . . ?
O2 C25 C24 128.1(3) . . ?
O2 C25 C26 112.3(3) . . ?
C24 C25 Yb1 100.1(2) . . ?
C24 C25 C26 119.6(4) . . ?
C26 C25 Yb1 139.7(3) . . ?
F21 C26 C25 109.4(3) . . ?
F21 C26 C27 107.1(4) . . ?
F22 C26 F21 108.4(4) . . ?
F22 C26 C25 111.8(4) . . ?
F22 C26 C27 107.4(3) . . ?
C27 C26 C25 112.7(3) . . ?
F23 C27 F24 109.2(4) . . ?
F23 C27 C26 111.2(4) . . ?
F23 C27 C28 106.9(4) . . ?
F24 C27 C26 107.4(3) . . ?
F24 C27 C28 106.1(4) . . ?
C26 C27 C28 115.7(4) . . ?
F25 C28 F27 107.9(4) . . ?
F25 C28 C27 111.2(4) . . ?
F26 C28 F25 108.0(5) . . ?
F26 C28 F27 108.1(4) . . ?
F26 C28 C27 111.9(4) . . ?
F27 C28 C27 109.6(4) . . ?
F28 C29 C23 110.8(4) . . ?
F29 C29 F28 106.5(4) . . ?
F29 C29 F30 107.4(4) . . ?
F29 C29 C23 113.5(4) . . ?
F30 C29 F28 106.6(4) . . ?
F30 C29 C23 111.7(4) . . ?
N4 C31 H31A 109.2 . . ?
N4 C31 H31B 109.2 . . ?
N4 C31 C32 112.2(3) . . ?
H31A C31 H31B 107.9 . . ?
C32 C31 H31A 109.2 . . ?
C32 C31 H31B 109.2 . . ?
N3 C32 C31 107.9(3) . . ?
N3 C32 H32A 110.1 . . ?
N3 C32 H32B 110.1 . . ?
C31 C32 H32A 110.1 . . ?
C31 C32 H32B 110.1 . . ?
H32A C32 H32B 108.4 . . ?
N3 C33 C34 124.8(4) . . ?
N3 C33 C39 120.4(3) . . ?
C34 C33 C39 114.8(3) . . ?
C33 C34 H34 118.6 . . ?
C35 C34 C33 122.9(4) . . ?
C35 C34 H34 118.6 . . ?
O3 C35 Yb1 31.88(17) . . ?
O3 C35 C34 127.9(4) . . ?
O3 C35 C36 113.5(4) . . ?
C34 C35 Yb1 98.4(2) . . ?
C34 C35 C36 118.7(4) . . ?
C36 C35 Yb1 141.2(3) . . ?
F31A C36 F32A 108.9(5) . . ?
F31A C36 C35 111.2(5) . . ?
F31A C36 C37 114.5(5) . . ?
F32A C36 C35 109.5(4) . . ?
F32A C36 C37 97.6(4) . . ?
F31B C36 C35 107.0(5) . . ?
F31B C36 C37 98.7(5) . . ?
F32B C36 F31B 103.3(5) . . ?
F32B C36 C35 113.3(5) . . ?
F32B C36 C37 117.9(5) . . ?
C37 C36 C35 114.2(4) . . ?
F33A C37 C36 99.7(5) . . ?
F33A C37 C38 99.2(5) . . ?
F34A C37 F33A 109.8(6) . . ?
F34A C37 C36 121.0(5) . . ?
F34A C37 C38 107.6(5) . . ?
F33B C37 F34B 97.0(6) . . ?
F33B C37 C36 116.2(4) . . ?
F33B C37 C38 116.9(5) . . ?
F34B C37 C36 101.2(4) . . ?
F34B C37 C38 104.1(5) . . ?
C36 C37 C38 116.7(4) . . ?
F35A C38 C37 105.1(5) . . ?
F36A C38 F35A 104.4(6) . . ?
F36A C38 C37 103.3(5) . . ?
F37A C38 F35A 113.0(7) . . ?
F37A C38 F36A 113.9(7) . . ?
F37A C38 C37 115.8(6) . . ?
F35B C38 F36B 107.1(7) . . ?
F35B C38 F37B 106.4(7) . . ?
F35B C38 C37 120.2(6) . . ?
F36B C38 F37B 97.6(6) . . ?
F36B C38 C37 116.3(6) . . ?
F37B C38 C37 106.3(5) . . ?
F38 C39 F39 106.7(4) . . ?
F38 C39 C33 111.2(4) . . ?
F39 C39 C33 112.5(4) . . ?
F40 C39 F38 106.3(4) . . ?
F40 C39 F39 106.4(4) . . ?
F40 C39 C33 113.4(4) . . ?

loop_
_geom_bond_atom_site_label_1
_geom_bond_atom_site_label_2
_geom_bond_distance
_geom_bond_site_symmetry_2
_geom_bond_publ_flag
Yb1 O1 2.189(2) . ?
Yb1 O2 2.181(3) . ?
Yb1 O3 2.187(3) . ?
Yb1 N1 2.409(3) . ?
Yb1 N2 2.400(3) . ?
Yb1 N3 2.407(3) . ?
Yb1 N4 2.492(3) . ?
Yb1 C15 3.131(4) . ?
Yb1 C22 3.182(4) . ?
Yb1 C25 3.204(4) . ?
Yb1 C35 3.166(4) . ?
F11 C16 1.361(5) . ?
F12 C16 1.342(5) . ?
F13 C17 1.350(5) . ?
F14 C17 1.346(5) . ?
F15 C18 1.316(6) . ?
F16 C18 1.313(5) . ?
F17 C18 1.318(6) . ?
F18 C19 1.324(5) . ?
F19 C19 1.353(5) . ?
F20 C19 1.337(4) . ?
F21 C26 1.358(5) . ?
F22 C26 1.338(5) . ?
F23 C27 1.317(5) . ?
F24 C27 1.341(5) . ?
F25 C28 1.309(6) . ?
F26 C28 1.302(6) . ?
F27 C28 1.323(6) . ?
F28 C29 1.352(6) . ?
F29 C29 1.319(5) . ?
F30 C29 1.328(6) . ?
F38 C39 1.328(6) . ?
F39 C39 1.339(5) . ?
F40 C39 1.323(6) . ?
F31A C36 1.294(8) . ?
F32A C36 1.395(8) . ?
F33A C37 1.415(8) . ?
F34A C37 1.202(8) . ?
F35A C38 1.433(9) . ?
F36A C38 1.323(9) . ?
F37A C38 1.202(8) . ?
F31B C36 1.453(8) . ?
F32B C36 1.333(8) . ?
F33B C37 1.328(7) . ?
F34B C37 1.502(9) . ?
F35B C38 1.253(9) . ?
F36B C38 1.379(10) . ?
F37B C38 1.393(9) . ?
O1 C15 1.272(4) . ?
O2 C25 1.273(5) . ?
O3 C35 1.279(5) . ?
N1 C12 1.475(5) . ?
N1 C13 1.305(5) . ?
N2 C22 1.476(5) . ?
N2 C23 1.301(5) . ?
N3 C32 1.467(5) . ?
N3 C33 1.302(5) . ?
N4 C11 1.487(5) . ?
N4 C21 1.490(5) . ?
N4 C31 1.487(5) . ?
C11 H11A 0.9900 . ?
C11 H11B 0.9900 . ?
C11 C12 1.513(5) . ?
C12 H12A 0.9900 . ?
C12 H12B 0.9900 . ?
C13 C14 1.422(5) . ?
C13 C19 1.530(5) . ?
C14 H14 0.9500 . ?
C14 C15 1.372(5) . ?
C15 C16 1.534(5) . ?
C16 C17 1.547(6) . ?
C17 C18 1.525(6) . ?
C21 H21A 0.9900 . ?
C21 H21B 0.9900 . ?
C21 C22 1.512(6) . ?
C22 H22 1.0000 . ?
C23 C24 1.426(5) . ?
C23 C29 1.537(6) . ?
C24 H24 0.9500 . ?
C24 C25 1.353(6) . ?
C25 C26 1.540(5) . ?
C26 C27 1.536(6) . ?
C27 C28 1.548(6) . ?
C31 H31A 0.9900 . ?
C31 H31B 0.9900 . ?
C31 C32 1.512(6) . ?
C32 H32A 0.9900 . ?
C32 H32B 0.9900 . ?
C33 C34 1.427(5) . ?
C33 C39 1.525(6) . ?
C34 H34 0.9500 . ?
C34 C35 1.367(6) . ?
C35 C36 1.531(5) . ?
C36 C37 1.510(6) . ?
C37 C38 1.523(7) . ?

loop_
_geom_torsion_atom_site_label_1
_geom_torsion_atom_site_label_2
_geom_torsion_atom_site_label_3
_geom_torsion_atom_site_label_4
_geom_torsion
_geom_torsion_site_symmetry_1
_geom_torsion_site_symmetry_2
_geom_torsion_site_symmetry_3
_geom_torsion_site_symmetry_4
_geom_torsion_publ_flag
Yb1 O1 C15 C14 32.3(6) . . . . ?
Yb1 O1 C15 C16 -149.7(3) . . . . ?
Yb1 O2 C25 C24 17.9(6) . . . . ?
Yb1 O2 C25 C26 -163.6(3) . . . . ?
Yb1 O3 C35 C34 25.9(6) . . . . ?
Yb1 O3 C35 C36 -155.6(3) . . . . ?
Yb1 N1 C12 C11 46.6(3) . . . . ?
Yb1 N1 C13 C14 -21.2(5) . . . . ?
Yb1 N1 C13 C19 160.7(2) . . . . ?
Yb1 N2 C22 C21 55.7(4) . . . . ?
Yb1 N2 C23 C24 -13.3(5) . . . . ?
Yb1 N2 C23 C29 167.2(3) . . . . ?
Yb1 N3 C32 C31 49.6(3) . . . . ?
Yb1 N3 C33 C34 -21.9(6) . . . . ?
Yb1 N3 C33 C39 160.6(3) . . . . ?
Yb1 N4 C11 C12 37.8(3) . . . . ?
Yb1 N4 C21 C22 32.0(4) . . . . ?
Yb1 N4 C31 C32 37.7(4) . . . . ?
Yb1 C15 C16 F11 124.1(3) . . . . ?
Yb1 C15 C16 F12 5.2(6) . . . . ?
Yb1 C15 C16 C17 -116.4(4) . . . . ?
Yb1 C25 C26 F21 35.4(5) . . . . ?
Yb1 C25 C26 F22 155.5(3) . . . . ?
Yb1 C25 C26 C27 -83.5(5) . . . . ?
Yb1 C35 C36 F31A -89.8(6) . . . . ?
Yb1 C35 C36 F32A 149.8(4) . . . . ?
Yb1 C35 C36 F31B -66.5(6) . . . . ?
Yb1 C35 C36 F32B -179.6(5) . . . . ?
Yb1 C35 C36 C37 41.6(6) . . . . ?
F11 C16 C17 F13 56.9(4) . . . . ?
F11 C16 C17 F14 -59.6(4) . . . . ?
F11 C16 C17 C18 178.1(4) . . . . ?
F12 C16 C17 F13 170.9(3) . . . . ?
F12 C16 C17 F14 54.3(4) . . . . ?
F12 C16 C17 C18 -68.0(5) . . . . ?
F13 C17 C18 F15 -63.4(5) . . . . ?
F13 C17 C18 F16 56.2(5) . . . . ?
F13 C17 C18 F17 175.5(4) . . . . ?
F14 C17 C18 F15 51.4(5) . . . . ?
F14 C17 C18 F16 171.1(4) . . . . ?
F14 C17 C18 F17 -69.6(5) . . . . ?
F21 C26 C27 F23 -54.4(4) . . . . ?
F21 C26 C27 F24 -173.9(4) . . . . ?
F21 C26 C27 C28 67.8(5) . . . . ?
F22 C26 C27 F23 -170.6(4) . . . . ?
F22 C26 C27 F24 69.9(4) . . . . ?
F22 C26 C27 C28 -48.4(5) . . . . ?
F23 C27 C28 F25 68.4(5) . . . . ?
F23 C27 C28 F26 -170.8(4) . . . . ?
F23 C27 C28 F27 -50.9(5) . . . . ?
F24 C27 C28 F25 -175.1(4) . . . . ?
F24 C27 C28 F26 -54.3(5) . . . . ?
F24 C27 C28 F27 65.6(5) . . . . ?
F31A C36 C37 F33A -164.7(6) . . . . ?
F31A C36 C37 F34A 75.1(8) . . . . ?
F31A C36 C37 C38 -59.1(7) . . . . ?
F32A C36 C37 F33A -49.9(6) . . . . ?
F32A C36 C37 F34A -170.1(6) . . . . ?
F32A C36 C37 C38 55.7(6) . . . . ?
F33A C37 C38 F35A -96.9(6) . . . . ?
F33A C37 C38 F36A 12.3(7) . . . . ?
F33A C37 C38 F37A 137.6(8) . . . . ?
F34A C37 C38 F35A 17.4(7) . . . . ?
F34A C37 C38 F36A 126.7(7) . . . . ?
F34A C37 C38 F37A -108.1(9) . . . . ?
F31B C36 C37 F33B 139.9(7) . . . . ?
F31B C36 C37 F34B 36.3(5) . . . . ?
F31B C36 C37 C38 -75.9(6) . . . . ?
F32B C36 C37 F33B -110.0(7) . . . . ?
F32B C36 C37 F34B 146.5(6) . . . . ?
F32B C36 C37 C38 34.3(7) . . . . ?
F33B C37 C38 F35B -32.0(11) . . . . ?
F33B C37 C38 F36B 100.0(8) . . . . ?
F33B C37 C38 F37B -152.6(7) . . . . ?
F34B C37 C38 F35B 73.5(9) . . . . ?
F34B C37 C38 F36B -154.5(6) . . . . ?
F34B C37 C38 F37B -47.1(7) . . . . ?
O1 C15 C16 F11 150.4(3) . . . . ?
O1 C15 C16 F12 31.5(5) . . . . ?
O1 C15 C16 C17 -90.1(4) . . . . ?
O2 C25 C26 F21 47.6(5) . . . . ?
O2 C25 C26 F22 167.7(3) . . . . ?
O2 C25 C26 C27 -71.3(5) . . . . ?
O3 C35 C36 F31A -69.5(6) . . . . ?
O3 C35 C36 F32A 170.1(4) . . . . ?
O3 C35 C36 F31B -46.1(5) . . . . ?
O3 C35 C36 F32B -159.3(5) . . . . ?
O3 C35 C36 C37 62.0(5) . . . . ?
N1 C13 C14 C15 -8.1(6) . . . . ?
N1 C13 C19 F18 -47.4(5) . . . . ?
N1 C13 C19 F19 72.6(4) . . . . ?
N1 C13 C19 F20 -169.1(3) . . . . ?
N2 C23 C24 C25 -1.8(6) . . . . ?
N2 C23 C29 F28 -55.1(5) . . . . ?
N2 C23 C29 F29 -174.8(4) . . . . ?
N2 C23 C29 F30 63.6(5) . . . . ?
N3 C33 C34 C35 -8.0(7) . . . . ?
N3 C33 C39 F38 76.8(5) . . . . ?
N3 C33 C39 F39 -163.6(4) . . . . ?
N3 C33 C39 F40 -42.8(6) . . . . ?
N4 C11 C12 N1 -56.9(4) . . . . ?
N4 C21 C22 Yb1 -23.5(3) . . . . ?
N4 C21 C22 N2 -60.4(4) . . . . ?
N4 C31 C32 N3 -59.4(4) . . . . ?
C11 N4 C21 C22 152.6(3) . . . . ?
C11 N4 C31 C32 -82.3(4) . . . . ?
C12 N1 C13 C14 171.5(3) . . . . ?
C12 N1 C13 C19 -6.7(5) . . . . ?
C13 N1 C12 C11 -144.8(3) . . . . ?
C13 C14 C15 Yb1 22.3(4) . . . . ?
C13 C14 C15 O1 4.9(6) . . . . ?
C13 C14 C15 C16 -173.0(4) . . . . ?
C14 C13 C19 F18 134.3(3) . . . . ?
C14 C13 C19 F19 -105.7(4) . . . . ?
C14 C13 C19 F20 12.6(5) . . . . ?
C14 C15 C16 F11 -31.4(5) . . . . ?
C14 C15 C16 F12 -150.3(4) . . . . ?
C14 C15 C16 C17 88.1(4) . . . . ?
C15 C16 C17 F13 -65.8(4) . . . . ?
C15 C16 C17 F14 177.7(3) . . . . ?
C15 C16 C17 C18 55.4(5) . . . . ?
C16 C17 C18 F15 174.4(4) . . . . ?
C16 C17 C18 F16 -65.9(5) . . . . ?
C16 C17 C18 F17 53.4(5) . . . . ?
C19 C13 C14 C15 170.1(3) . . . . ?
C21 N4 C11 C12 -82.2(4) . . . . ?
C21 N4 C31 C32 156.9(3) . . . . ?
C22 N2 C23 C24 176.3(4) . . . . ?
C22 N2 C23 C29 -3.2(6) . . . . ?
C23 N2 C22 Yb1 172.2(4) . . . . ?
C23 N2 C22 C21 -132.1(4) . . . . ?
C23 C24 C25 Yb1 9.8(4) . . . . ?
C23 C24 C25 O2 1.1(7) . . . . ?
C23 C24 C25 C26 -177.3(4) . . . . ?
C24 C23 C29 F28 125.4(4) . . . . ?
C24 C23 C29 F29 5.6(6) . . . . ?
C24 C23 C29 F30 -115.9(4) . . . . ?
C24 C25 C26 F21 -133.8(4) . . . . ?
C24 C25 C26 F22 -13.7(5) . . . . ?
C24 C25 C26 C27 107.3(4) . . . . ?
C25 C26 C27 F23 65.9(5) . . . . ?
C25 C26 C27 F24 -53.6(5) . . . . ?
C25 C26 C27 C28 -171.9(4) . . . . ?
C26 C27 C28 F25 -56.1(6) . . . . ?
C26 C27 C28 F26 64.7(6) . . . . ?
C26 C27 C28 F27 -175.4(4) . . . . ?
C29 C23 C24 C25 177.7(4) . . . . ?
C31 N4 C11 C12 157.3(3) . . . . ?
C31 N4 C21 C22 -87.3(4) . . . . ?
C32 N3 C33 C34 168.7(4) . . . . ?
C32 N3 C33 C39 -8.9(6) . . . . ?
C33 N3 C32 C31 -139.6(4) . . . . ?
C33 C34 C35 Yb1 22.1(4) . . . . ?
C33 C34 C35 O3 8.6(7) . . . . ?
C33 C34 C35 C36 -169.8(4) . . . . ?
C34 C33 C39 F38 -101.0(4) . . . . ?
C34 C33 C39 F39 18.6(6) . . . . ?
C34 C33 C39 F40 139.4(4) . . . . ?
C34 C35 C36 F31A 109.2(6) . . . . ?
C34 C35 C36 F32A -11.2(6) . . . . ?
C34 C35 C36 F31B 132.6(5) . . . . ?
C34 C35 C36 F32B 19.4(6) . . . . ?
C34 C35 C36 C37 -119.3(5) . . . . ?
C35 C36 C37 F33A 65.5(6) . . . . ?
C35 C36 C37 F34A -54.7(7) . . . . ?
C35 C36 C37 F33B 26.8(7) . . . . ?
C35 C36 C37 F34B -76.8(5) . . . . ?
C35 C36 C37 C38 171.0(4) . . . . ?
C36 C37 C38 F35A 157.3(5) . . . . ?
C36 C37 C38 F36A -93.5(6) . . . . ?
C36 C37 C38 F37A 31.7(9) . . . . ?
C36 C37 C38 F35B -175.9(8) . . . . ?
C36 C37 C38 F36B -44.0(8) . . . . ?
C36 C37 C38 F37B 63.4(7) . . . . ?
C39 C33 C34 C35 169.7(4) . . . . ?
